data_7703056
loop_
_publ_author_name
'Kalsin, Alexander M.'
'Peganova, Tatyana A.'
'Sinopalnikova, Iana S.'
'Fedyanin, Ivan V.'
'Belkova, Natalia V.'
'Deydier, Eric'
'Poli, Rinaldo'

_publ_section_title
;
 Mechanistic diversity in acetophenone transfer hydrogenation catalyzed by
 ruthenium iminophosphonamide complexes.
;
_journal_issue 5
_journal_name_full 'Dalton transactions (Cambridge, England : 2003)'
_journal_page_first 1473
_journal_page_last 1484
_journal_paper_doi 10.1039/c9dt04532e
_journal_volume 49
_journal_year 2020
_chemical_formula_moiety 'C40 H42 Cl N2 O4 P Ru'
_chemical_formula_sum 'C40 H42 Cl N2 O4 P Ru'
_chemical_formula_weight 782.24
_space_group_crystal_system triclinic
_space_group_IT_number 2
_space_group_name_Hall '-P 1'
_space_group_name_H-M_alt 'P -1'
_atom_sites_solution_hydrogens geom
_audit_creation_method 'Modified SHELXL output'
_audit_update_record
;
2019-09-30 deposited with the CCDC.	2019-12-26 downloaded from the CCDC.
;
_cell_angle_alpha 86.402(4)
_cell_angle_beta 84.285(3)
_cell_angle_gamma 74.464(3)
_cell_formula_units_Z 2
_cell_length_a 8.3234(4)
_cell_length_b 9.3567(5)
_cell_length_c 24.2732(13)
_cell_measurement_reflns_used 4159
_cell_measurement_temperature 120(2)
_cell_measurement_theta_max 67.74
_cell_measurement_theta_min 3.66
_cell_volume 1810.98(16)
_computing_cell_refinement 'Bruker SAINT'
_computing_data_collection 'Bruker APEX2'
_computing_data_reduction 'Bruker SAINT'
_computing_molecular_graphics 'SHELXTL (Sheldrick, 2008)'
_computing_publication_material 'SHELXTL (Sheldrick, 2008)'
_computing_structure_refinement 'SHELXL (Sheldrick, 2015b)'
_computing_structure_solution 'SHELXT (Sheldrick, 2015a)'
_diffrn_ambient_temperature 120(2)
_diffrn_detector_type 'Bruker APEX II CCD area detector'
_diffrn_measured_fraction_theta_full 0.832
_diffrn_measured_fraction_theta_max 0.829
_diffrn_measurement_device_type 'Bruker APEX DUO diffractometer'
_diffrn_measurement_method '\o and \f scans'
_diffrn_radiation_type CuK\a
_diffrn_radiation_wavelength 1.54178
_diffrn_reflns_av_unetI/netI 0.1005
_diffrn_reflns_Laue_measured_fraction_full 0.832
_diffrn_reflns_Laue_measured_fraction_max 0.829
_diffrn_reflns_limit_h_max 9
_diffrn_reflns_limit_h_min -9
_diffrn_reflns_limit_k_max 11
_diffrn_reflns_limit_k_min -11
_diffrn_reflns_limit_l_max 28
_diffrn_reflns_limit_l_min -28
_diffrn_reflns_number 25523
_diffrn_reflns_point_group_measured_fraction_full 0.832
_diffrn_reflns_point_group_measured_fraction_max 0.829
_diffrn_reflns_theta_full 67.679
_diffrn_reflns_theta_max 67.827
_diffrn_reflns_theta_min 3.663
_exptl_absorpt_coefficient_mu 4.948
_exptl_absorpt_correction_T_max 0.175
_exptl_absorpt_correction_T_min 0.061
_exptl_absorpt_correction_type multi-scan
_exptl_absorpt_process_details 'Bruker TWINABS'
_exptl_crystal_colour orange
_exptl_crystal_density_diffrn 1.435
_exptl_crystal_description plate
_exptl_crystal_F_000 808
_exptl_crystal_size_max 0.330
_exptl_crystal_size_mid 0.310
_exptl_crystal_size_min 0.070
_refine_diff_density_max 1.522
_refine_diff_density_min -1.072
_refine_diff_density_rms 0.131
_refine_ls_extinction_method none
_refine_ls_goodness_of_fit_ref 1.029
_refine_ls_hydrogen_treatment constr
_refine_ls_matrix_type full
_refine_ls_number_parameters 561
_refine_ls_number_reflns 25523
_refine_ls_number_restraints 325
_refine_ls_restrained_S_all 1.025
_refine_ls_R_factor_all 0.0687
_refine_ls_R_factor_gt 0.0626
_refine_ls_shift/su_max 0.000
_refine_ls_shift/su_mean 0.000
_refine_ls_structure_factor_coef Fsqd
_refine_ls_weighting_details 'w=1/[\s^2^(Fo^2^)+(0.0800P)^2^+0.8000P] where P=(Fo^2^+2Fc^2^)/3'
_refine_ls_weighting_scheme calc
_refine_ls_wR_factor_gt 0.1499
_refine_ls_wR_factor_ref 0.1534
_reflns_Friedel_coverage 0.000
_reflns_number_gt 23093
_reflns_number_total 25523
_reflns_threshold_expression 'I > 2\s(I)'
_cod_data_source_file c9dt04532e2.cif
_cod_data_source_block runpn-cy-cl
_cod_depositor_comments 'Adding full bibliography for 7703055--7703056.cif.'
_cod_database_code 7703056
_publ_contact_name 'Fedyanin, Ivan V.'
_publ_contact_email octy@xrlab.ineos.ac.ru
_shelx_shelxl_version_number 2018/3
_shelx_space_group_comment
;
The symmetry employed for this shelxl refinement is uniquely defined
by the following loop, which should always be used as a source of
symmetry information in preference to the above space-group names.
They are only intended as comments.
;
_shelx_estimated_absorpt_t_min 0.292
_shelx_estimated_absorpt_t_max 0.723

loop_
_space_group_symop_operation_xyz
'x, y, z'
'-x, -y, -z'

loop_
_atom_site_label
_atom_site_type_symbol
_atom_site_fract_x
_atom_site_fract_y
_atom_site_fract_z
_atom_site_U_iso_or_equiv
_atom_site_adp_type
_atom_site_occupancy
_atom_site_site_symmetry_order
_atom_site_calc_flag
_atom_site_refinement_flags_posn
_atom_site_refinement_flags_adp
_atom_site_refinement_flags_occupancy
_atom_site_disorder_assembly
_atom_site_disorder_group
Ru1 Ru 0.89647(9) 0.88671(9) 0.20156(2) 0.0298(2) Uani 1 1 d . . . . .
Cl1 Cl 1.1740(3) 0.7422(3) 0.21966(6) 0.0335(5) Uani 1 1 d . . . . .
P1 P 0.9135(3) 1.0948(3) 0.28001(7) 0.0308(5) Uani 1 1 d . . . . .
O1 O 1.5412(12) 1.2750(10) 0.0518(3) 0.074(3) Uani 1 1 d . . . . .
O2 O 1.4628(11) 1.4608(10) 0.1081(3) 0.065(3) Uani 1 1 d D . . . .
O3 O 0.6480(10) 0.6394(8) 0.5202(2) 0.0442(18) Uani 1 1 d . . . . .
O4 O 0.8050(9) 0.4482(8) 0.4714(2) 0.0450(17) Uani 1 1 d . . . . .
N1 N 0.9767(10) 1.0809(9) 0.2145(2) 0.0308(16) Uani 1 1 d . . . . .
N2 N 0.8612(9) 0.9427(8) 0.2871(2) 0.0304(17) Uani 1 1 d . . . . .
C11 C 1.0873(12) 1.1497(11) 0.1840(3) 0.033(2) Uani 1 1 d . . . . .
C12 C 1.1829(12) 1.0791(11) 0.1380(3) 0.036(2) Uani 1 1 d . . . . .
H12 H 1.168828 0.987436 0.127465 0.043 Uiso 1 1 calc R U . . .
C13 C 1.2979(12) 1.1423(11) 0.1077(3) 0.036(2) Uani 1 1 d . . . . .
H13 H 1.362975 1.092577 0.076735 0.044 Uiso 1 1 calc R U . . .
C14 C 1.3201(12) 1.2775(12) 0.1218(3) 0.036(2) Uani 1 1 d . . . . .
C15 C 1.2226(12) 1.3487(11) 0.1668(3) 0.036(2) Uani 1 1 d . . . . .
H15 H 1.235397 1.441322 0.176869 0.043 Uiso 1 1 calc R U . . .
C16 C 1.1071(11) 1.2870(10) 0.1973(3) 0.034(2) Uani 1 1 d . . . . .
H16 H 1.040173 1.338415 0.227588 0.041 Uiso 1 1 calc R U . . .
C17 C 1.4518(12) 1.3337(12) 0.0903(3) 0.040(2) Uani 1 1 d . . . . .
C20 C 0.8276(11) 0.8588(11) 0.3344(3) 0.032(2) Uani 1 1 d . . . . .
C21 C 0.8701(13) 0.7057(11) 0.3329(3) 0.038(2) Uani 1 1 d . . . . .
H21 H 0.920565 0.659359 0.299440 0.046 Uiso 1 1 calc R U . . .
C22 C 0.8407(13) 0.6169(12) 0.3796(3) 0.039(2) Uani 1 1 d . . . . .
H22 H 0.870764 0.511816 0.377741 0.047 Uiso 1 1 calc R U . . .
C23 C 0.7664(12) 0.6849(12) 0.4290(3) 0.036(2) Uani 1 1 d . . . . .
C24 C 0.7253(12) 0.8373(11) 0.4306(3) 0.038(2) Uani 1 1 d . . . . .
H24 H 0.674084 0.883838 0.463927 0.045 Uiso 1 1 calc R U . . .
C25 C 0.7569(13) 0.9237(12) 0.3849(3) 0.039(2) Uani 1 1 d . . . . .
H25 H 0.730655 1.028465 0.387484 0.047 Uiso 1 1 calc R U . . .
C26 C 0.7315(13) 0.5939(12) 0.4783(3) 0.039(2) Uani 1 1 d . . . . .
C27 C 0.7873(14) 0.3451(12) 0.5178(3) 0.046(3) Uani 1 1 d . . . . .
H27A H 0.667898 0.348609 0.527387 0.055 Uiso 1 1 calc R U . . .
H27B H 0.833317 0.370819 0.550820 0.055 Uiso 1 1 calc R U . . .
C28 C 0.8824(18) 0.1948(14) 0.4996(4) 0.062(3) Uani 1 1 d . . . . .
H28A H 0.829852 0.167621 0.468912 0.092 Uiso 1 1 calc R U . . .
H28B H 0.881980 0.122522 0.530608 0.092 Uiso 1 1 calc R U . . .
H28C H 0.998026 0.195370 0.487347 0.092 Uiso 1 1 calc R U . . .
C29 C 0.7441(12) 1.2598(11) 0.2914(3) 0.035(2) Uani 1 1 d . . . . .
C30 C 0.6839(12) 1.3136(11) 0.3444(3) 0.037(2) Uani 1 1 d . . . . .
H30 H 0.740135 1.267866 0.375702 0.044 Uiso 1 1 calc R U . . .
C31 C 0.5444(13) 1.4320(12) 0.3515(4) 0.043(2) Uani 1 1 d . . . . .
H31 H 0.503790 1.466588 0.387520 0.052 Uiso 1 1 calc R U . . .
C32 C 0.4630(14) 1.5008(13) 0.3055(4) 0.047(2) Uani 1 1 d . . . . .
H32 H 0.366205 1.581863 0.310236 0.056 Uiso 1 1 calc R U . . .
C33 C 0.5228(14) 1.4514(12) 0.2531(4) 0.045(2) Uani 1 1 d . . . . .
H33 H 0.468843 1.500099 0.221733 0.054 Uiso 1 1 calc R U . . .
C34 C 0.6622(13) 1.3303(12) 0.2460(3) 0.040(2) Uani 1 1 d . . . . .
H34 H 0.701615 1.295579 0.209876 0.048 Uiso 1 1 calc R U . . .
C35 C 1.0701(11) 1.1010(11) 0.3253(3) 0.033(2) Uani 1 1 d . . . . .
C36 C 1.0912(12) 1.2346(12) 0.3409(3) 0.037(2) Uani 1 1 d . . . . .
H36 H 1.021122 1.325796 0.327975 0.044 Uiso 1 1 calc R U . . .
C37 C 1.2152(14) 1.2354(13) 0.3755(3) 0.044(2) Uani 1 1 d . . . . .
H37 H 1.229571 1.326847 0.386170 0.052 Uiso 1 1 calc R U . . .
C38 C 1.3164(12) 1.1030(13) 0.3940(3) 0.043(3) Uani 1 1 d . . . . .
H38 H 1.399434 1.103500 0.418122 0.051 Uiso 1 1 calc R U . . .
C39 C 1.2987(13) 0.9693(13) 0.3780(3) 0.044(2) Uani 1 1 d . . . . .
H39 H 1.370496 0.878491 0.390404 0.052 Uiso 1 1 calc R U . . .
C40 C 1.1750(12) 0.9684(11) 0.3435(3) 0.037(2) Uani 1 1 d . . . . .
H40 H 1.162484 0.876678 0.332370 0.044 Uiso 1 1 calc R U . . .
C1 C 0.786(4) 0.980(3) 0.1244(10) 0.034(3) Uani 0.488(11) 1 d . U P A 1
H1A H 0.798309 1.063715 0.101826 0.040 Uiso 0.488(11) 1 calc R U P A 1
C2 C 0.659(4) 1.000(4) 0.1692(8) 0.034(3) Uani 0.488(11) 1 d . U P A 1
H2A H 0.589212 1.096232 0.176890 0.041 Uiso 0.488(11) 1 calc R U P A 1
C3 C 0.638(4) 0.872(3) 0.2032(13) 0.034(3) Uani 0.488(11) 1 d . U P A 1
C4 C 0.754(3) 0.728(3) 0.1923(10) 0.035(3) Uani 0.488(11) 1 d . U P A 1
H4A H 0.745928 0.642774 0.214864 0.042 Uiso 0.488(11) 1 calc R U P A 1
C5 C 0.880(3) 0.715(3) 0.1474(9) 0.034(3) Uani 0.488(11) 1 d . U P A 1
H5A H 0.956664 0.620754 0.141185 0.041 Uiso 0.488(11) 1 calc R U P A 1
C6 C 0.897(3) 0.835(3) 0.1122(8) 0.034(3) Uani 0.488(11) 1 d . U P A 1
C7 C 0.511(3) 0.893(3) 0.2520(9) 0.048(5) Uani 0.488(11) 1 d . U P A 1
H7A H 0.554273 0.824237 0.282350 0.071 Uiso 0.488(11) 1 calc R U P A 1
H7B H 0.407755 0.873963 0.241592 0.071 Uiso 0.488(11) 1 calc R U P A 1
H7C H 0.486172 0.995486 0.264013 0.071 Uiso 0.488(11) 1 calc R U P A 1
C8 C 1.024(3) 0.819(3) 0.0614(7) 0.039(3) Uani 0.488(11) 1 d . U P A 1
H8 H 1.061074 0.913027 0.055978 0.047 Uiso 0.488(11) 1 calc R U P A 1
C9 C 1.177(3) 0.691(3) 0.0664(7) 0.050(4) Uani 0.488(11) 1 d . U P A 1
H9A H 1.227093 0.697103 0.100763 0.075 Uiso 0.488(11) 1 calc R U P A 1
H9B H 1.258823 0.694305 0.034674 0.075 Uiso 0.488(11) 1 calc R U P A 1
H9C H 1.145023 0.597237 0.066998 0.075 Uiso 0.488(11) 1 calc R U P A 1
C10 C 0.932(3) 0.803(2) 0.0104(6) 0.044(4) Uani 0.488(11) 1 d . U P A 1
H10A H 0.885633 0.717368 0.016586 0.066 Uiso 0.488(11) 1 calc R U P A 1
H10B H 1.011262 0.789584 -0.022769 0.066 Uiso 0.488(11) 1 calc R U P A 1
H10C H 0.841148 0.893314 0.005138 0.066 Uiso 0.488(11) 1 calc R U P A 1
C18 C 1.570(4) 1.550(4) 0.0797(16) 0.047(6) Uani 0.488(11) 1 d D U P A 1
H18A H 1.682502 1.514775 0.093231 0.056 Uiso 0.488(11) 1 calc R U P A 1
H18B H 1.581743 1.531591 0.039572 0.056 Uiso 0.488(11) 1 calc R U P A 1
C19 C 1.512(3) 1.709(2) 0.0864(7) 0.037(4) Uani 0.488(11) 1 d . U P A 1
H19A H 1.410885 1.748995 0.066921 0.056 Uiso 0.488(11) 1 calc R U P A 1
H19B H 1.599474 1.755718 0.070899 0.056 Uiso 0.488(11) 1 calc R U P A 1
H19C H 1.486512 1.728979 0.125866 0.056 Uiso 0.488(11) 1 calc R U P A 1
C1' C 0.843(3) 0.698(3) 0.1663(8) 0.035(3) Uani 0.512(11) 1 d . U P A 2
H1'A H 0.897728 0.595749 0.170736 0.042 Uiso 0.512(11) 1 calc R U P A 2
C2' C 0.708(3) 0.763(3) 0.2036(9) 0.034(3) Uani 0.512(11) 1 d . U P A 2
H2'A H 0.670984 0.703175 0.232407 0.041 Uiso 0.512(11) 1 calc R U P A 2
C3' C 0.627(4) 0.915(3) 0.1996(12) 0.034(3) Uani 0.512(11) 1 d . U P A 2
C4' C 0.682(4) 1.001(4) 0.1556(8) 0.033(3) Uani 0.512(11) 1 d . U P A 2
H4'A H 0.626856 1.103614 0.151517 0.040 Uiso 0.512(11) 1 calc R U P A 2
C5' C 0.818(3) 0.937(3) 0.1179(9) 0.033(3) Uani 0.512(11) 1 d . U P A 2
H5'A H 0.855126 0.997684 0.089350 0.039 Uiso 0.512(11) 1 calc R U P A 2
C6' C 0.900(3) 0.784(3) 0.1216(9) 0.036(3) Uani 0.512(11) 1 d . U P A 2
C7' C 0.489(3) 0.978(3) 0.2421(7) 0.040(4) Uani 0.512(11) 1 d . U P A 2
H7'A H 0.528937 0.955344 0.279109 0.061 Uiso 0.512(11) 1 calc R U P A 2
H7'B H 0.395501 0.933336 0.239486 0.061 Uiso 0.512(11) 1 calc R U P A 2
H7'C H 0.450212 1.085337 0.235852 0.061 Uiso 0.512(11) 1 calc R U P A 2
C8' C 1.047(3) 0.713(2) 0.0814(6) 0.037(3) Uani 0.512(11) 1 d . U P A 2
H8' H 1.147961 0.676992 0.102703 0.045 Uiso 0.512(11) 1 calc R U P A 2
C9' C 1.014(3) 0.577(2) 0.0555(6) 0.043(4) Uani 0.512(11) 1 d . U P A 2
H9'A H 1.000672 0.503362 0.084849 0.065 Uiso 0.512(11) 1 calc R U P A 2
H9'B H 1.108022 0.533264 0.028973 0.065 Uiso 0.512(11) 1 calc R U P A 2
H9'C H 0.910972 0.609396 0.036319 0.065 Uiso 0.512(11) 1 calc R U P A 2
C10' C 1.088(3) 0.815(2) 0.0344(7) 0.043(4) Uani 0.512(11) 1 d . U P A 2
H10D H 0.995450 0.843416 0.010509 0.065 Uiso 0.512(11) 1 calc R U P A 2
H10E H 1.190615 0.763835 0.012785 0.065 Uiso 0.512(11) 1 calc R U P A 2
H10F H 1.104128 0.904522 0.049590 0.065 Uiso 0.512(11) 1 calc R U P A 2
C18' C 1.611(3) 1.504(4) 0.0836(15) 0.046(5) Uani 0.512(11) 1 d D U P A 2
H18C H 1.598712 1.607272 0.094454 0.055 Uiso 0.512(11) 1 calc R U P A 2
H18D H 1.607497 1.507946 0.042889 0.055 Uiso 0.512(11) 1 calc R U P A 2
C19' C 1.784(3) 1.415(3) 0.0961(7) 0.051(5) Uani 0.512(11) 1 d . U P A 2
H19D H 1.868027 1.456488 0.074443 0.076 Uiso 0.512(11) 1 calc R U P A 2
H19E H 1.800672 1.311589 0.086269 0.076 Uiso 0.512(11) 1 calc R U P A 2
H19F H 1.796731 1.418268 0.135685 0.076 Uiso 0.512(11) 1 calc R U P A 2

loop_
_atom_site_aniso_label
_atom_site_aniso_U_11
_atom_site_aniso_U_22
_atom_site_aniso_U_33
_atom_site_aniso_U_23
_atom_site_aniso_U_13
_atom_site_aniso_U_12
Ru1 0.0325(4) 0.0268(4) 0.0315(3) -0.0013(3) -0.0039(3) -0.0095(3)
Cl1 0.0313(13) 0.0303(13) 0.0374(8) -0.0044(7) -0.0064(7) -0.0034(10)
P1 0.0321(13) 0.0277(14) 0.0332(8) -0.0012(8) -0.0033(7) -0.0085(11)
O1 0.097(7) 0.050(6) 0.073(4) -0.014(4) 0.044(4) -0.032(5)
O2 0.073(6) 0.071(6) 0.068(4) -0.028(4) 0.030(4) -0.056(5)
O3 0.065(5) 0.034(4) 0.036(3) -0.003(3) 0.003(3) -0.019(4)
O4 0.068(5) 0.030(4) 0.035(3) 0.003(3) 0.002(2) -0.015(4)
N1 0.031(4) 0.025(4) 0.038(3) 0.002(3) -0.004(3) -0.012(3)
N2 0.042(5) 0.024(4) 0.028(3) -0.007(3) -0.003(3) -0.012(4)
C11 0.035(6) 0.029(6) 0.036(3) 0.003(3) -0.008(3) -0.012(4)
C12 0.046(6) 0.030(6) 0.033(3) -0.002(3) -0.002(3) -0.013(5)
C13 0.040(6) 0.036(6) 0.034(3) -0.002(3) -0.002(3) -0.012(5)
C14 0.037(6) 0.040(6) 0.034(3) 0.008(4) -0.008(3) -0.015(5)
C15 0.039(6) 0.034(6) 0.036(4) -0.001(3) -0.007(3) -0.013(5)
C16 0.040(5) 0.033(5) 0.033(3) -0.001(4) -0.002(3) -0.016(4)
C17 0.044(6) 0.042(6) 0.035(4) 0.005(4) -0.002(3) -0.017(5)
C20 0.034(6) 0.033(6) 0.035(4) -0.001(3) -0.008(3) -0.016(5)
C21 0.053(7) 0.028(6) 0.034(4) -0.005(3) 0.007(3) -0.013(5)
C22 0.047(7) 0.032(6) 0.041(4) -0.002(4) -0.002(3) -0.013(5)
C23 0.040(6) 0.038(6) 0.031(3) -0.001(4) -0.004(3) -0.013(5)
C24 0.043(6) 0.036(6) 0.032(3) -0.004(4) -0.001(3) -0.008(5)
C25 0.043(6) 0.035(6) 0.039(4) -0.003(4) -0.002(3) -0.009(5)
C26 0.054(7) 0.035(6) 0.035(4) 0.000(4) -0.007(4) -0.021(5)
C27 0.064(8) 0.036(6) 0.039(4) 0.010(4) -0.001(4) -0.018(6)
C28 0.086(10) 0.040(8) 0.050(5) 0.010(5) 0.006(5) -0.009(6)
C29 0.037(6) 0.029(6) 0.042(4) -0.002(4) -0.003(3) -0.014(5)
C30 0.042(6) 0.026(6) 0.043(4) -0.003(4) -0.001(3) -0.009(5)
C31 0.043(7) 0.031(6) 0.055(5) -0.007(4) 0.002(4) -0.008(5)
C32 0.038(7) 0.032(7) 0.067(5) -0.001(4) 0.000(4) -0.003(5)
C33 0.045(7) 0.032(6) 0.059(5) 0.002(4) -0.015(4) -0.010(5)
C34 0.040(6) 0.037(6) 0.047(4) -0.001(4) -0.010(4) -0.015(5)
C35 0.028(5) 0.037(6) 0.035(3) -0.003(3) 0.000(3) -0.010(4)
C36 0.038(6) 0.032(6) 0.040(4) 0.000(4) -0.005(3) -0.007(5)
C37 0.050(7) 0.043(7) 0.045(4) -0.011(4) -0.004(4) -0.021(6)
C38 0.034(6) 0.059(8) 0.037(4) -0.003(4) -0.005(3) -0.015(5)
C39 0.041(6) 0.054(7) 0.037(4) 0.003(4) -0.007(3) -0.014(5)
C40 0.037(6) 0.037(6) 0.037(3) -0.001(4) -0.003(3) -0.009(5)
C1 0.041(6) 0.032(6) 0.030(5) -0.002(5) -0.010(5) -0.010(5)
C2 0.037(6) 0.032(6) 0.036(6) -0.001(6) -0.010(5) -0.011(5)
C3 0.034(5) 0.033(7) 0.041(5) -0.001(6) -0.006(4) -0.017(6)
C4 0.039(6) 0.031(6) 0.041(6) -0.003(5) -0.003(5) -0.015(5)
C5 0.039(6) 0.031(6) 0.036(6) -0.003(5) -0.002(5) -0.015(5)
C6 0.041(5) 0.033(6) 0.032(5) -0.005(5) -0.007(4) -0.014(5)
C7 0.042(10) 0.045(11) 0.056(9) -0.001(9) -0.003(7) -0.012(10)
C8 0.046(6) 0.037(6) 0.035(6) 0.002(5) -0.003(5) -0.012(6)
C9 0.056(10) 0.048(9) 0.043(7) 0.000(7) 0.007(7) -0.014(8)
C10 0.063(11) 0.037(10) 0.034(7) -0.004(7) -0.003(7) -0.018(9)
C18 0.037(11) 0.052(13) 0.056(7) 0.003(10) 0.001(9) -0.023(10)
C19 0.036(10) 0.040(11) 0.044(7) -0.004(7) -0.002(6) -0.024(9)
C1' 0.040(6) 0.030(6) 0.039(6) -0.004(5) -0.004(5) -0.017(5)
C2' 0.036(6) 0.032(6) 0.040(5) -0.002(5) -0.003(5) -0.019(5)
C3' 0.035(5) 0.032(6) 0.040(5) -0.001(6) -0.008(4) -0.014(6)
C4' 0.036(6) 0.031(6) 0.035(6) 0.002(6) -0.009(5) -0.013(5)
C5' 0.038(6) 0.033(7) 0.030(5) 0.001(5) -0.013(5) -0.011(5)
C6' 0.042(5) 0.033(6) 0.034(5) -0.001(5) -0.006(4) -0.011(5)
C7' 0.037(9) 0.041(11) 0.045(8) -0.006(8) 0.001(6) -0.015(9)
C8' 0.042(6) 0.036(6) 0.036(5) -0.002(5) -0.006(5) -0.012(6)
C9' 0.045(10) 0.042(10) 0.044(7) -0.007(7) -0.004(6) -0.011(8)
C10' 0.045(9) 0.042(9) 0.042(7) -0.004(7) 0.007(7) -0.014(8)
C18' 0.041(11) 0.049(13) 0.054(7) 0.000(10) 0.000(8) -0.027(10)
C19' 0.049(11) 0.056(13) 0.047(7) 0.001(8) -0.002(7) -0.015(10)

loop_
_atom_type_symbol
_atom_type_description
_atom_type_scat_dispersion_real
_atom_type_scat_dispersion_imag
_atom_type_scat_source
C C 0.0181 0.0091 'International Tables Vol C Tables 4.2.6.8 and 6.1.1.4'
H H 0.0000 0.0000 'International Tables Vol C Tables 4.2.6.8 and 6.1.1.4'
N N 0.0311 0.0180 'International Tables Vol C Tables 4.2.6.8 and 6.1.1.4'
O O 0.0492 0.0322 'International Tables Vol C Tables 4.2.6.8 and 6.1.1.4'
P P 0.2955 0.4335 'International Tables Vol C Tables 4.2.6.8 and 6.1.1.4'
Cl Cl 0.3639 0.7018 'International Tables Vol C Tables 4.2.6.8 and 6.1.1.4'
Ru Ru 0.0552 3.2960 'International Tables Vol C Tables 4.2.6.8 and 6.1.1.4'

loop_
_geom_angle_atom_site_label_1
_geom_angle_atom_site_label_2
_geom_angle_atom_site_label_3
_geom_angle
N2 Ru1 N1 67.9(2)
N2 Ru1 C4 107.4(7)
N1 Ru1 C4 165.8(7)
N2 Ru1 C1' 127.2(6)
N1 Ru1 C1' 164.9(6)
N2 Ru1 C2 104.0(7)
N1 Ru1 C2 97.3(10)
C4 Ru1 C2 70.4(12)
N2 Ru1 C2' 98.0(6)
N1 Ru1 C2' 152.9(7)
C1' Ru1 C2' 37.4(8)
N2 Ru1 C5 141.6(7)
N1 Ru1 C5 150.0(7)
C4 Ru1 C5 38.1(8)
C2 Ru1 C5 81.9(11)
N2 Ru1 C5' 148.5(7)
N1 Ru1 C5' 100.3(7)
C1' Ru1 C5' 67.7(8)
C2' Ru1 C5' 79.7(9)
N2 Ru1 C3 91.4(9)
N1 Ru1 C3 126.7(8)
C4 Ru1 C3 39.1(9)
C2 Ru1 C3 38.8(10)
C5 Ru1 C3 69.4(10)
N2 Ru1 C4' 112.5(7)
N1 Ru1 C4' 96.2(9)
C1' Ru1 C4' 79.8(11)
C2' Ru1 C4' 67.1(11)
C5' Ru1 C4' 37.5(8)
N2 Ru1 C3' 90.9(8)
N1 Ru1 C3' 117.3(7)
C1' Ru1 C3' 67.9(9)
C2' Ru1 C3' 37.4(9)
C5' Ru1 C3' 68.1(10)
C4' Ru1 C3' 37.6(9)
N2 Ru1 C1 136.9(6)
N1 Ru1 C1 93.2(8)
C4 Ru1 C1 81.5(10)
C2 Ru1 C1 38.0(8)
C5 Ru1 C1 67.8(9)
C3 Ru1 C1 68.8(11)
N2 P1 N1 96.3(4)
N2 P1 C35 112.3(4)
N1 P1 C35 115.7(4)
N2 P1 C29 115.2(4)
N1 P1 C29 110.6(4)
C35 P1 C29 106.8(4)
N2 P1 Ru1 48.2(2)
N1 P1 Ru1 48.5(3)
C35 P1 Ru1 132.7(3)
C29 P1 Ru1 120.5(3)
C17 O2 C18' 113.2(17)
C17 O2 C18 124.0(18)
C26 O4 C27 117.8(7)
C11 N1 P1 128.1(6)
C11 N1 Ru1 132.6(6)
P1 N1 Ru1 97.0(3)
C20 N2 P1 131.3(5)
C20 N2 Ru1 129.8(6)
P1 N2 Ru1 98.2(3)
N1 C11 C12 118.7(8)
N1 C11 C16 122.9(8)
C12 C11 C16 118.4(8)
C13 C12 C11 120.3(9)
C13 C12 H12 119.9
C11 C12 H12 119.9
C12 C13 C14 121.2(8)
C12 C13 H13 119.4
C14 C13 H13 119.4
C15 C14 C13 118.4(8)
C15 C14 C17 123.0(9)
C13 C14 C17 118.5(8)
C16 C15 C14 120.9(9)
C16 C15 H15 119.5
C14 C15 H15 119.5
C15 C16 C11 120.8(8)
C15 C16 H16 119.6
C11 C16 H16 119.6
O1 C17 O2 121.5(9)
O1 C17 C14 125.6(10)
O2 C17 C14 113.0(8)
C21 C20 N2 119.7(7)
C21 C20 C25 117.8(7)
N2 C20 C25 122.5(9)
C20 C21 C22 121.7(8)
C20 C21 H21 119.2
C22 C21 H21 119.2
C23 C22 C21 119.3(10)
C23 C22 H22 120.4
C21 C22 H22 120.4
C24 C23 C22 119.1(8)
C24 C23 C26 120.7(8)
C22 C23 C26 120.2(9)
C23 C24 C25 121.4(8)
C23 C24 H24 119.3
C25 C24 H24 119.3
C24 C25 C20 120.8(10)
C24 C25 H25 119.6
C20 C25 H25 119.6
O3 C26 O4 122.4(8)
O3 C26 C23 126.0(10)
O4 C26 C23 111.6(8)
O4 C27 C28 106.5(7)
O4 C27 H27A 110.4
C28 C27 H27A 110.4
O4 C27 H27B 110.4
C28 C27 H27B 110.4
H27A C27 H27B 108.6
C27 C28 H28A 109.5
C27 C28 H28B 109.5
H28A C28 H28B 109.5
C27 C28 H28C 109.5
H28A C28 H28C 109.5
H28B C28 H28C 109.5
C34 C29 C30 118.7(9)
C34 C29 P1 118.2(7)
C30 C29 P1 122.9(7)
C31 C30 C29 120.8(8)
C31 C30 H30 119.6
C29 C30 H30 119.6
C30 C31 C32 119.7(8)
C30 C31 H31 120.1
C32 C31 H31 120.1
C33 C32 C31 120.1(10)
C33 C32 H32 119.9
C31 C32 H32 119.9
C32 C33 C34 120.1(9)
C32 C33 H33 119.9
C34 C33 H33 119.9
C29 C34 C33 120.5(8)
C29 C34 H34 119.8
C33 C34 H34 119.8
C40 C35 C36 119.5(8)
C40 C35 P1 118.7(7)
C36 C35 P1 121.7(7)
C35 C36 C37 120.2(10)
C35 C36 H36 119.9
C37 C36 H36 119.9
C38 C37 C36 119.6(10)
C38 C37 H37 120.2
C36 C37 H37 120.2
C37 C38 C39 120.7(9)
C37 C38 H38 119.6
C39 C38 H38 119.6
C38 C39 C40 119.7(10)
C38 C39 H39 120.2
C40 C39 H39 120.2
C35 C40 C39 120.2(9)
C35 C40 H40 119.9
C39 C40 H40 119.9
C2 C1 C6 122(3)
C2 C1 Ru1 70.1(16)
C6 C1 Ru1 73.0(13)
C2 C1 H1A 119.2
C6 C1 H1A 119.2
Ru1 C1 H1A 130.4
C1 C2 C3 119(3)
C1 C2 Ru1 71.9(17)
C3 C2 Ru1 71.1(18)
C1 C2 H2A 120.4
C3 C2 H2A 120.4
Ru1 C2 H2A 128.8
C2 C3 C4 119(3)
C2 C3 C7 120(3)
C4 C3 C7 121(2)
C2 C3 Ru1 70.0(17)
C4 C3 Ru1 69.8(16)
C7 C3 Ru1 126.8(19)
C5 C4 C3 119(2)
C5 C4 Ru1 71.2(14)
C3 C4 Ru1 71.1(15)
C5 C4 H4A 120.4
C3 C4 H4A 120.4
Ru1 C4 H4A 129.7
C6 C5 C4 123(2)
C6 C5 Ru1 74.6(13)
C4 C5 Ru1 70.6(13)
C6 C5 H5A 118.5
C4 C5 H5A 118.5
Ru1 C5 H5A 128.7
C5 C6 C1 118(2)
C5 C6 C8 123(2)
C1 C6 C8 119(2)
C5 C6 Ru1 68.8(11)
C1 C6 Ru1 68.9(13)
C8 C6 Ru1 134.8(16)
C3 C7 H7A 109.5
C3 C7 H7B 109.5
H7A C7 H7B 109.5
C3 C7 H7C 109.5
H7A C7 H7C 109.5
H7B C7 H7C 109.5
C9 C8 C6 113.8(18)
C9 C8 C10 110.6(18)
C6 C8 C10 107.2(18)
C9 C8 H8 108.4
C6 C8 H8 108.4
C10 C8 H8 108.4
C8 C9 H9A 109.5
C8 C9 H9B 109.5
H9A C9 H9B 109.5
C8 C9 H9C 109.5
H9A C9 H9C 109.5
H9B C9 H9C 109.5
C8 C10 H10A 109.5
C8 C10 H10B 109.5
H10A C10 H10B 109.5
C8 C10 H10C 109.5
H10A C10 H10C 109.5
H10B C10 H10C 109.5
C19 C18 O2 116(2)
C19 C18 H18A 108.3
O2 C18 H18A 108.3
C19 C18 H18B 108.3
O2 C18 H18B 108.3
H18A C18 H18B 107.4
C18 C19 H19A 109.5
C18 C19 H19B 109.5
H19A C19 H19B 109.5
C18 C19 H19C 109.5
H19A C19 H19C 109.5
H19B C19 H19C 109.5
C2' C1' C6' 121(2)
C2' C1' Ru1 71.4(13)
C6' C1' Ru1 72.5(13)
C2' C1' H1'A 119.6
C6' C1' H1'A 119.6
Ru1 C1' H1'A 128.8
C1' C2' C3' 122(2)
C1' C2' Ru1 71.2(13)
C3' C2' Ru1 72.0(16)
C1' C2' H2'A 119.2
C3' C2' H2'A 119.2
Ru1 C2' H2'A 130.4
C2' C3' C4' 118(3)
C2' C3' C7' 119(2)
C4' C3' C7' 123(2)
C2' C3' Ru1 70.7(15)
C4' C3' Ru1 71.1(18)
C7' C3' Ru1 128.7(18)
C5' C4' C3' 121(3)
C5' C4' Ru1 70.9(16)
C3' C4' Ru1 71.3(16)
C5' C4' H4'A 119.7
C3' C4' H4'A 119.7
Ru1 C4' H4'A 130.9
C4' C5' C6' 121(3)
C4' C5' Ru1 71.6(14)
C6' C5' Ru1 72.6(13)
C4' C5' H5'A 119.3
C6' C5' H5'A 119.3
Ru1 C5' H5'A 128.9
C5' C6' C1' 117(2)
C5' C6' C8' 122(2)
C1' C6' C8' 120(2)
C5' C6' Ru1 70.0(13)
C1' C6' Ru1 69.5(12)
C8' C6' Ru1 129.7(15)
C3' C7' H7'A 109.5
C3' C7' H7'B 109.5
H7'A C7' H7'B 109.5
C3' C7' H7'C 109.5
H7'A C7' H7'C 109.5
H7'B C7' H7'C 109.5
C10' C8' C6' 114.8(19)
C10' C8' C9' 107.7(13)
C6' C8' C9' 109.9(17)
C10' C8' H8' 108.1
C6' C8' H8' 108.1
C9' C8' H8' 108.1
C8' C9' H9'A 109.5
C8' C9' H9'B 109.5
H9'A C9' H9'B 109.5
C8' C9' H9'C 109.5
H9'A C9' H9'C 109.5
H9'B C9' H9'C 109.5
C8' C10' H10D 109.5
C8' C10' H10E 109.5
H10D C10' H10E 109.5
C8' C10' H10F 109.5
H10D C10' H10F 109.5
H10E C10' H10F 109.5
O2 C18' C19' 121(2)
O2 C18' H18C 107.1
C19' C18' H18C 107.1
O2 C18' H18D 107.1
C19' C18' H18D 107.1
H18C C18' H18D 106.8
C18' C19' H19D 109.5
C18' C19' H19E 109.5
H19D C19' H19E 109.5
C18' C19' H19F 109.5
H19D C19' H19F 109.5
H19E C19' H19F 109.5

loop_
_geom_bond_atom_site_label_1
_geom_bond_atom_site_label_2
_geom_bond_distance
Ru1 N2 2.145(5)
Ru1 N1 2.147(8)
Ru1 C4 2.17(3)
Ru1 C1' 2.17(2)
Ru1 C2 2.17(3)
Ru1 C2' 2.18(2)
Ru1 C5 2.18(2)
Ru1 C5' 2.18(2)
Ru1 C3 2.19(3)
Ru1 C4' 2.19(3)
Ru1 C3' 2.19(3)
Ru1 C1 2.20(3)
P1 N2 1.591(8)
P1 N1 1.625(6)
P1 C35 1.800(8)
P1 C29 1.805(10)
O1 C17 1.198(12)
O2 C17 1.319(12)
O2 C18' 1.46(2)
O2 C18 1.48(2)
O3 C26 1.205(11)
O4 C26 1.350(12)
O4 C27 1.459(11)
N1 C11 1.391(12)
N2 C20 1.398(10)
C11 C12 1.396(13)
C11 C16 1.399(13)
C12 C13 1.384(13)
C12 H12 0.9500
C13 C14 1.394(14)
C13 H13 0.9500
C14 C15 1.387(13)
C14 C17 1.467(13)
C15 C16 1.381(12)
C15 H15 0.9500
C16 H16 0.9500
C20 C21 1.382(13)
C20 C25 1.406(12)
C21 C22 1.404(12)
C21 H21 0.9500
C22 C23 1.401(12)
C22 H22 0.9500
C23 C24 1.376(14)
C23 C26 1.476(13)
C24 C25 1.378(13)
C24 H24 0.9500
C25 H25 0.9500
C27 C28 1.487(16)
C27 H27A 0.9900
C27 H27B 0.9900
C28 H28A 0.9800
C28 H28B 0.9800
C28 H28C 0.9800
C29 C34 1.389(13)
C29 C30 1.407(12)
C30 C31 1.378(15)
C30 H30 0.9500
C31 C32 1.395(14)
C31 H31 0.9500
C32 C33 1.380(14)
C32 H32 0.9500
C33 C34 1.393(15)
C33 H33 0.9500
C34 H34 0.9500
C35 C40 1.388(13)
C35 C36 1.389(13)
C36 C37 1.395(13)
C36 H36 0.9500
C37 C38 1.376(15)
C37 H37 0.9500
C38 C39 1.382(15)
C38 H38 0.9500
C39 C40 1.392(13)
C39 H39 0.9500
C40 H40 0.9500
C1 C2 1.42(3)
C1 C6 1.45(4)
C1 H1A 0.9500
C2 C3 1.45(4)
C2 H2A 0.9500
C3 C4 1.46(4)
C3 C7 1.50(4)
C4 C5 1.42(3)
C4 H4A 0.9500
C5 C6 1.39(3)
C5 H5A 0.9500
C6 C8 1.53(3)
C7 H7A 0.9800
C7 H7B 0.9800
C7 H7C 0.9800
C8 C9 1.51(3)
C8 C10 1.56(3)
C8 H8 1.0000
C9 H9A 0.9800
C9 H9B 0.9800
C9 H9C 0.9800
C10 H10A 0.9800
C10 H10B 0.9800
C10 H10C 0.9800
C18 C19 1.45(4)
C18 H18A 0.9900
C18 H18B 0.9900
C19 H19A 0.9800
C19 H19B 0.9800
C19 H19C 0.9800
C1' C2' 1.40(3)
C1' C6' 1.43(3)
C1' H1'A 0.9500
C2' C3' 1.40(3)
C2' H2'A 0.9500
C3' C4' 1.41(3)
C3' C7' 1.49(4)
C4' C5' 1.40(3)
C4' H4'A 0.9500
C5' C6' 1.41(3)
C5' H5'A 0.9500
C6' C8' 1.52(3)
C7' H7'A 0.9800
C7' H7'B 0.9800
C7' H7'C 0.9800
C8' C10' 1.51(3)
C8' C9' 1.56(3)
C8' H8' 1.0000
C9' H9'A 0.9800
C9' H9'B 0.9800
C9' H9'C 0.9800
C10' H10D 0.9800
C10' H10E 0.9800
C10' H10F 0.9800
C18' C19' 1.51(4)
C18' H18C 0.9900
C18' H18D 0.9900
C19' H19D 0.9800
C19' H19E 0.9800
C19' H19F 0.9800

loop_
_geom_torsion_atom_site_label_1
_geom_torsion_atom_site_label_2
_geom_torsion_atom_site_label_3
_geom_torsion_atom_site_label_4
_geom_torsion
N2 P1 N1 C11 -157.6(9)
C35 P1 N1 C11 -39.1(10)
C29 P1 N1 C11 82.5(9)
Ru1 P1 N1 C11 -164.4(10)
N2 P1 N1 Ru1 6.9(4)
C35 P1 N1 Ru1 125.4(4)
C29 P1 N1 Ru1 -113.1(4)
N1 P1 N2 C20 164.4(9)
C35 P1 N2 C20 43.3(10)
C29 P1 N2 C20 -79.3(9)
Ru1 P1 N2 C20 171.3(10)
N1 P1 N2 Ru1 -6.9(4)
C35 P1 N2 Ru1 -128.0(3)
C29 P1 N2 Ru1 109.4(4)
P1 N1 C11 C12 151.4(7)
Ru1 N1 C11 C12 -7.4(13)
P1 N1 C11 C16 -28.8(13)
Ru1 N1 C11 C16 172.5(6)
N1 C11 C12 C13 -178.0(8)
C16 C11 C12 C13 2.1(13)
C11 C12 C13 C14 -0.7(14)
C12 C13 C14 C15 -0.6(13)
C12 C13 C14 C17 176.0(8)
C13 C14 C15 C16 0.4(13)
C17 C14 C15 C16 -176.0(8)
C14 C15 C16 C11 1.1(13)
N1 C11 C16 C15 177.8(8)
C12 C11 C16 C15 -2.3(13)
C18' O2 C17 O1 -11(2)
C18 O2 C17 O1 7(2)
C18' O2 C17 C14 170.0(16)
C18 O2 C17 C14 -172.2(18)
C15 C14 C17 O1 178.6(10)
C13 C14 C17 O1 2.2(15)
C15 C14 C17 O2 -2.3(13)
C13 C14 C17 O2 -178.8(8)
P1 N2 C20 C21 -145.8(8)
Ru1 N2 C20 C21 23.0(12)
P1 N2 C20 C25 31.7(13)
Ru1 N2 C20 C25 -159.5(7)
N2 C20 C21 C22 179.2(9)
C25 C20 C21 C22 1.5(14)
C20 C21 C22 C23 0.0(15)
C21 C22 C23 C24 -0.5(14)
C21 C22 C23 C26 178.9(9)
C22 C23 C24 C25 -0.5(15)
C26 C23 C24 C25 -179.9(9)
C23 C24 C25 C20 2.1(15)
C21 C20 C25 C24 -2.6(14)
N2 C20 C25 C24 179.9(9)
C27 O4 C26 O3 -2.9(14)
C27 O4 C26 C23 177.4(8)
C24 C23 C26 O3 10.5(15)
C22 C23 C26 O3 -168.9(9)
C24 C23 C26 O4 -169.8(9)
C22 C23 C26 O4 10.8(13)
C26 O4 C27 C28 -178.7(9)
N2 P1 C29 C34 -92.0(8)
N1 P1 C29 C34 15.8(9)
C35 P1 C29 C34 142.5(7)
Ru1 P1 C29 C34 -37.3(9)
N2 P1 C29 C30 83.3(8)
N1 P1 C29 C30 -168.9(8)
C35 P1 C29 C30 -42.2(9)
Ru1 P1 C29 C30 138.1(7)
C34 C29 C30 C31 1.4(14)
P1 C29 C30 C31 -173.9(8)
C29 C30 C31 C32 -0.9(16)
C30 C31 C32 C33 -0.6(16)
C31 C32 C33 C34 1.6(16)
C30 C29 C34 C33 -0.3(15)
P1 C29 C34 C33 175.2(8)
C32 C33 C34 C29 -1.2(16)
N2 P1 C35 C40 25.3(8)
N1 P1 C35 C40 -83.9(7)
C29 P1 C35 C40 152.5(6)
Ru1 P1 C35 C40 -27.8(8)
N2 P1 C35 C36 -156.7(6)
N1 P1 C35 C36 94.1(8)
C29 P1 C35 C36 -29.5(8)
Ru1 P1 C35 C36 150.2(5)
C40 C35 C36 C37 -1.2(12)
P1 C35 C36 C37 -179.2(6)
C35 C36 C37 C38 0.0(13)
C36 C37 C38 C39 1.2(13)
C37 C38 C39 C40 -1.2(13)
C36 C35 C40 C39 1.2(12)
P1 C35 C40 C39 179.2(6)
C38 C39 C40 C35 0.0(12)
C6 C1 C2 C3 -1(4)
Ru1 C1 C2 C3 -55(2)
C6 C1 C2 Ru1 54(2)
C1 C2 C3 C4 4(4)
Ru1 C2 C3 C4 -52(2)
C1 C2 C3 C7 177(2)
Ru1 C2 C3 C7 122(2)
C1 C2 C3 Ru1 55(2)
C2 C3 C4 C5 -3(4)
C7 C3 C4 C5 -176(2)
Ru1 C3 C4 C5 -54.5(19)
C2 C3 C4 Ru1 52(2)
C7 C3 C4 Ru1 -122(3)
C3 C4 C5 C6 -1(3)
Ru1 C4 C5 C6 -55.7(19)
C3 C4 C5 Ru1 54(2)
C4 C5 C6 C1 4(3)
Ru1 C5 C6 C1 -50.0(19)
C4 C5 C6 C8 -176(2)
Ru1 C5 C6 C8 130(2)
C4 C5 C6 Ru1 53.9(19)
C2 C1 C6 C5 -3(3)
Ru1 C1 C6 C5 49.9(18)
C2 C1 C6 C8 177(2)
Ru1 C1 C6 C8 -131(2)
C2 C1 C6 Ru1 -53(2)
C5 C6 C8 C9 -27(3)
C1 C6 C8 C9 154(2)
Ru1 C6 C8 C9 65(3)
C5 C6 C8 C10 96(2)
C1 C6 C8 C10 -84(2)
Ru1 C6 C8 C10 -172.1(19)
C17 O2 C18 C19 151(2)
C6' C1' C2' C3' -2(3)
Ru1 C1' C2' C3' 54(2)
C6' C1' C2' Ru1 -55.3(18)
C1' C2' C3' C4' 1(4)
Ru1 C2' C3' C4' 55(2)
C1' C2' C3' C7' -178(2)
Ru1 C2' C3' C7' -124(2)
C1' C2' C3' Ru1 -53.2(19)
C2' C3' C4' C5' -2(4)
C7' C3' C4' C5' 177(2)
Ru1 C3' C4' C5' 53(2)
C2' C3' C4' Ru1 -55(2)
C7' C3' C4' Ru1 125(2)
C3' C4' C5' C6' 2(4)
Ru1 C4' C5' C6' 55(2)
C3' C4' C5' Ru1 -53(2)
C4' C5' C6' C1' -2(3)
Ru1 C5' C6' C1' 52.5(17)
C4' C5' C6' C8' -180(2)
Ru1 C5' C6' C8' -125(2)
C4' C5' C6' Ru1 -55(2)
C2' C1' C6' C5' 2(3)
Ru1 C1' C6' C5' -52.8(18)
C2' C1' C6' C8' 179.6(19)
Ru1 C1' C6' C8' 124.8(19)
C2' C1' C6' Ru1 54.8(18)
C5' C6' C8' C10' -5(3)
C1' C6' C8' C10' 177.0(18)
Ru1 C6' C8' C10' -95(2)
C5' C6' C8' C9' -127(2)
C1' C6' C8' C9' 55(2)
Ru1 C6' C8' C9' 143.0(17)
C17 O2 C18' C19' -66(3)
